data_4021664
loop_
_publ_author_name
'Michael Harmata'
'Nathan L. Calkins'
'Russell G. Baughman'
'Charles L. Barnes'

_publ_contact_author
;
      Dr. Russell G. Baughman
      Division of Science
      Truman State University
      Kirksville, MO  63501-0828    U. S. A.
;
_publ_contact_author_email baughman@truman.edu
_publ_contact_author_fax '660 785 4045'
_publ_contact_author_phone '660 785 4627'
_publ_section_title
;
 New Chiral Benzothiazine Ligand and Its Use
 in the Synthesis of a Chiral Receptor
;
_journal_name_full 'Journal of Organic Chemistry'
_journal_page_first 3650
_journal_page_last 3652
_journal_paper_doi 10.1021/jo060175c
_journal_volume 71
_journal_year 2006
_chemical_formula_sum 'C36 H29 Cd Cl2 I2 N3 O4 S2'
_chemical_formula_weight 1068.84
_chemical_name_systematic
; 
 ? 
;
_space_group_IT_number 19
_symmetry_cell_setting orthorhombic
_symmetry_space_group_name_Hall 'P 2ac 2ab'
_symmetry_space_group_name_H-M 'P 21 21 21'
_atom_sites_solution_hydrogens geom
_atom_sites_solution_primary direct
_atom_sites_solution_secondary difmap
_audit_creation_method SHELXL-97
_cell_angle_alpha 90.00
_cell_angle_beta 90.00
_cell_angle_gamma 90.00
_cell_formula_units_Z 4
_cell_length_a 13.6913(18)
_cell_length_b 15.254(2)
_cell_length_c 18.401(2)
_cell_measurement_reflns_used 8376
_cell_measurement_temperature 173(2)
_cell_measurement_theta_max 26.4
_cell_measurement_theta_min 2.2
_cell_volume 3843.2(9)
_computing_cell_refinement 'SAINT (Bruker, 1998)'
_computing_data_collection 'SMART (Bruker, 1998)'
_computing_data_reduction 'SAINT (Bruker, 1998)'
_computing_molecular_graphics 'ORTEP-III (Burnett & Johnson, 1996)'
_computing_publication_material 'CIFTAB (Sheldrick, 1997)'
_computing_structure_refinement 'SHELXL-97 (Sheldrick, 1997)'
_computing_structure_solution 'SHELXS-97 (Sheldrick, 1997)'
_diffrn_ambient_temperature 173(2)
_diffrn_measured_fraction_theta_full 0.997
_diffrn_measured_fraction_theta_max 0.997
_diffrn_measurement_device_type 'Bruker SMART CCD area detector'
_diffrn_measurement_method 'omega scans'
_diffrn_radiation_monochromator graphite
_diffrn_radiation_source 'fine-focus sealed tube'
_diffrn_radiation_type MoK\a
_diffrn_radiation_wavelength 0.71073
_diffrn_reflns_av_R_equivalents 0.0550
_diffrn_reflns_av_sigmaI/netI 0.0679
_diffrn_reflns_limit_h_max 17
_diffrn_reflns_limit_h_min -17
_diffrn_reflns_limit_k_max 19
_diffrn_reflns_limit_k_min -18
_diffrn_reflns_limit_l_max 22
_diffrn_reflns_limit_l_min -23
_diffrn_reflns_number 27667
_diffrn_reflns_theta_full 27.15
_diffrn_reflns_theta_max 27.15
_diffrn_reflns_theta_min 1.73
_diffrn_standards_decay_% 0.0
_exptl_absorpt_coefficient_mu 2.465
_exptl_absorpt_correction_T_max 0.79
_exptl_absorpt_correction_T_min 0.49
_exptl_absorpt_correction_type multi-scan
_exptl_absorpt_process_details
;
 Data were corrected for decay and absorption using the program SADABS 
 based on the method of R.H. Blessing (Acta Cryst. A51, 33-38, 1995).
;
_exptl_crystal_colour colorless
_exptl_crystal_density_diffrn 1.847
_exptl_crystal_density_method 'not measured'
_exptl_crystal_description needle
_exptl_crystal_F_000 2072
_exptl_crystal_size_max 0.40
_exptl_crystal_size_mid 0.10
_exptl_crystal_size_min 0.10
_refine_diff_density_max 1.247
_refine_diff_density_min -0.819
_refine_diff_density_rms 0.115
_refine_ls_abs_structure_details 'Flack H D (1983), Acta Cryst. A39, 876-881'
_refine_ls_abs_structure_Flack -0.012(17)
_refine_ls_extinction_method none
_refine_ls_goodness_of_fit_ref 1.024
_refine_ls_hydrogen_treatment noref
_refine_ls_matrix_type full
_refine_ls_number_parameters 451
_refine_ls_number_reflns 8450
_refine_ls_number_restraints 0
_refine_ls_restrained_S_all 1.024
_refine_ls_R_factor_all 0.0584
_refine_ls_R_factor_gt 0.0393
_refine_ls_shift/su_max 0.001
_refine_ls_shift/su_mean 0.000
_refine_ls_structure_factor_coef Fsqd
_refine_ls_weighting_details 'calc w=1/[\s^2^(Fo^2^)+(0.0310P)^2^+0.0000P] where P=(Fo^2^+2Fc^2^)/3'
_refine_ls_weighting_scheme calc
_refine_ls_wR_factor_gt 0.0700
_refine_ls_wR_factor_ref 0.0758
_reflns_number_gt 6907
_reflns_number_total 8450
_reflns_threshold_expression >2sigma(I)
_cod_data_source_file jo060175csi20060125_110148.cif
_cod_depositor_comments
;
The following automatic conversions were performed:

'_symmetry_cell_setting' tag value 'orhtorhombic' was replaced with
'orthorhombic' value as specified in the replacement file
'/home/robertas/cod-tools/perl-scripts/inputs/replacement_values.lst'.

Automatic conversion script
Id: cif_fix_values 3143 2015-03-26 13:38:13Z robertas 
;
_cod_database_code 4021664

loop_
_symmetry_equiv_pos_as_xyz
'x, y, z'
'-x+1/2, -y, z+1/2'
'x+1/2, -y+1/2, -z'
'-x, y+1/2, -z+1/2'

loop_
_atom_site_label
_atom_site_type_symbol
_atom_site_fract_x
_atom_site_fract_y
_atom_site_fract_z
_atom_site_U_iso_or_equiv
_atom_site_adp_type
_atom_site_occupancy
_atom_site_symmetry_multiplicity
_atom_site_calc_flag
_atom_site_refinement_flags
I1 I 0.42501(3) 0.86560(3) 0.89345(2) 0.03159(10) Uani 1 1 d .
Cd1 Cd 0.29409(3) 0.84341(3) 0.78125(2) 0.02101(9) Uani 1 1 d .
Cl1 Cl 0.7492(3) 1.1693(3) 0.3072(2) 0.1666(18) Uani 1 1 d .
S1 S 0.07006(10) 0.91312(9) 0.85354(8) 0.0251(3) Uani 1 1 d .
O1 O 0.0134(3) 0.9432(3) 0.7922(2) 0.0314(10) Uani 1 1 d .
N1 N 0.1392(3) 0.8316(3) 0.8408(2) 0.0224(10) Uani 1 1 d .
C1 C -0.0059(4) 0.8839(4) 0.9242(3) 0.0344(15) Uani 1 1 d .
H1 H -0.0282 0.9260 0.9584 0.041 Uiso 1 1 calc R
I2 I 0.26179(3) 0.97987(3) 0.68817(2) 0.03283(11) Uani 1 1 d .
Cl2 Cl 0.80570(18) 1.28088(16) 0.42877(13) 0.0799(7) Uani 1 1 d .
S2 S 0.83608(10) 0.88178(10) 0.51125(8) 0.0246(3) Uani 1 1 d .
O2 O 0.2214(2) 0.6991(2) 0.76809(19) 0.0246(9) Uani 1 1 d .
N2 N 0.3961(3) 0.7413(3) 0.7147(2) 0.0201(10) Uani 1 1 d .
C2 C -0.0320(4) 0.8001(4) 0.9289(3) 0.0322(15) Uani 1 1 d .
H2 H -0.0801 0.7845 0.9638 0.039 Uiso 1 1 calc R
O3 O 0.5914(2) 0.8726(2) 0.6419(2) 0.0279(9) Uani 1 1 d .
N3 N 0.7578(3) 0.8864(3) 0.5717(2) 0.0255(11) Uani 1 1 d .
C3 C 0.0088(4) 0.7310(4) 0.8840(3) 0.0249(13) Uani 1 1 d .
O4 O 0.8097(3) 0.8415(3) 0.4431(2) 0.0345(10) Uani 1 1 d .
C4 C -0.0341(4) 0.6472(4) 0.8819(3) 0.0288(13) Uani 1 1 d .
H4 H -0.0904 0.6351 0.9104 0.035 Uiso 1 1 calc R
C5 C 0.0050(4) 0.5838(4) 0.8394(3) 0.0292(14) Uani 1 1 d .
H5 H -0.0266 0.5285 0.8359 0.035 Uiso 1 1 calc R
C6 C 0.0907(4) 0.5984(4) 0.8008(3) 0.0251(13) Uani 1 1 d .
H6 H 0.1185 0.5528 0.7723 0.030 Uiso 1 1 calc R
C7 C 0.1350(3) 0.6790(3) 0.8042(3) 0.0199(12) Uani 1 1 d .
C8 C 0.0933(4) 0.7487(4) 0.8428(3) 0.0215(12) Uani 1 1 d .
C9 C 0.1428(4) 0.9990(4) 0.8858(3) 0.0290(14) Uani 1 1 d .
C10 C 0.1973(5) 0.9889(5) 0.9478(3) 0.0415(16) Uani 1 1 d .
H10 H 0.1998 0.9339 0.9720 0.050 Uiso 1 1 calc R
C11 C 0.2487(5) 1.0604(5) 0.9746(4) 0.0497(19) Uani 1 1 d .
H11 H 0.2870 1.0549 1.0174 0.060 Uiso 1 1 calc R
C12 C 0.2436(5) 1.1393(5) 0.9385(4) 0.0466(19) Uani 1 1 d .
H12 H 0.2786 1.1880 0.9572 0.056 Uiso 1 1 calc R
C13 C 0.1900(5) 1.1497(4) 0.8769(4) 0.0432(17) Uani 1 1 d .
H13 H 0.1880 1.2048 0.8529 0.052 Uiso 1 1 calc R
C14 C 0.1377(4) 1.0783(4) 0.8492(4) 0.0349(15) Uani 1 1 d .
H14 H 0.0997 1.0840 0.8063 0.042 Uiso 1 1 calc R
C15 C 0.2749(4) 0.6264(3) 0.7401(3) 0.0221(12) Uani 1 1 d .
H15A H 0.2398 0.6010 0.6981 0.026 Uiso 1 1 calc R
H15B H 0.2809 0.5806 0.7779 0.026 Uiso 1 1 calc R
C16 C 0.3753(3) 0.6561(4) 0.7167(3) 0.0214(11) Uani 1 1 d .
C17 C 0.4416(4) 0.5905(4) 0.6968(3) 0.0229(12) Uani 1 1 d .
H17 H 0.4238 0.5303 0.6985 0.028 Uiso 1 1 calc R
C18 C 0.5338(4) 0.6159(4) 0.6747(3) 0.0255(13) Uani 1 1 d .
H18 H 0.5812 0.5730 0.6621 0.031 Uiso 1 1 calc R
C19 C 0.5564(4) 0.7038(4) 0.6710(3) 0.0233(13) Uani 1 1 d .
H19 H 0.6194 0.7224 0.6558 0.028 Uiso 1 1 calc R
C20 C 0.4862(3) 0.7640(4) 0.6896(3) 0.0218(12) Uani 1 1 d .
C21 C 0.5025(4) 0.8610(4) 0.6792(3) 0.0258(13) Uani 1 1 d .
H21A H 0.4481 0.8865 0.6507 0.031 Uiso 1 1 calc R
H21B H 0.5051 0.8908 0.7269 0.031 Uiso 1 1 calc R
C22 C 0.8803(4) 0.9868(4) 0.4969(3) 0.0282(14) Uani 1 1 d .
H22 H 0.9420 0.9963 0.4746 0.034 Uiso 1 1 calc R
C23 C 0.8243(4) 1.0546(4) 0.5185(3) 0.0271(14) Uani 1 1 d .
H23 H 0.8464 1.1122 0.5078 0.033 Uiso 1 1 calc R
C24 C 0.7342(4) 1.0456(4) 0.5561(3) 0.0230(12) Uani 1 1 d .
C25 C 0.6746(4) 1.1197(4) 0.5709(3) 0.0267(13) Uani 1 1 d .
H25 H 0.6959 1.1762 0.5560 0.032 Uiso 1 1 calc R
C26 C 0.5873(4) 1.1113(4) 0.6060(3) 0.0280(13) Uani 1 1 d .
H26 H 0.5476 1.1613 0.6144 0.034 Uiso 1 1 calc R
C27 C 0.5562(4) 1.0281(4) 0.6298(3) 0.0272(13) Uani 1 1 d .
H27 H 0.4951 1.0222 0.6537 0.033 Uiso 1 1 calc R
C28 C 0.6137(4) 0.9551(4) 0.6188(3) 0.0229(13) Uani 1 1 d .
C29 C 0.7034(4) 0.9626(4) 0.5809(3) 0.0217(12) Uani 1 1 d .
C30 C 0.9337(4) 0.8219(4) 0.5486(3) 0.0262(13) Uani 1 1 d .
C31 C 0.9666(4) 0.8425(4) 0.6172(3) 0.0327(14) Uani 1 1 d .
H31 H 0.9347 0.8864 0.6452 0.039 Uiso 1 1 calc R
C32 C 1.0468(5) 0.7983(5) 0.6449(3) 0.0402(17) Uani 1 1 d .
H32 H 1.0704 0.8115 0.6922 0.048 Uiso 1 1 calc R
C33 C 1.0920(5) 0.7354(5) 0.6037(4) 0.0488(18) Uani 1 1 d .
H33 H 1.1478 0.7062 0.6225 0.059 Uiso 1 1 calc R
C34 C 1.0583(5) 0.7139(5) 0.5365(4) 0.0483(19) Uani 1 1 d .
H34 H 1.0899 0.6693 0.5093 0.058 Uiso 1 1 calc R
C35 C 0.9781(4) 0.7567(4) 0.5076(4) 0.0370(16) Uani 1 1 d .
H35 H 0.9540 0.7419 0.4608 0.044 Uiso 1 1 calc R
C36 C 0.8155(9) 1.2600(7) 0.3354(5) 0.105(4) Uani 1 1 d .
H36A H 0.7925 1.3121 0.3083 0.126 Uiso 1 1 calc R
H36B H 0.8851 1.2508 0.3231 0.126 Uiso 1 1 calc R

loop_
_atom_site_aniso_label
_atom_site_aniso_U_11
_atom_site_aniso_U_22
_atom_site_aniso_U_33
_atom_site_aniso_U_23
_atom_site_aniso_U_13
_atom_site_aniso_U_12
I1 0.0373(2) 0.0257(2) 0.0318(2) -0.00031(18) -0.01062(18) -0.00508(17)
Cd1 0.02053(18) 0.0192(2) 0.0232(2) -0.00021(18) 0.00171(17) -0.00097(16)
Cl1 0.133(3) 0.240(5) 0.126(3) -0.076(3) 0.031(2) -0.041(3)
S1 0.0261(7) 0.0202(7) 0.0290(8) -0.0014(6) 0.0062(7) 0.0001(6)
O1 0.031(2) 0.025(2) 0.038(3) 0.0012(19) -0.0006(19) 0.0060(17)
N1 0.023(2) 0.023(3) 0.021(2) -0.001(2) 0.0052(19) 0.000(2)
C1 0.030(3) 0.034(4) 0.040(4) -0.006(3) 0.013(3) 0.002(3)
I2 0.02841(19) 0.0334(2) 0.0366(2) 0.01198(19) 0.00579(18) 0.00745(16)
Cl2 0.0895(16) 0.0672(16) 0.0829(16) 0.0126(13) 0.0072(14) 0.0103(13)
S2 0.0194(6) 0.0302(9) 0.0241(8) 0.0018(6) 0.0027(6) -0.0013(6)
O2 0.0213(18) 0.023(2) 0.030(2) -0.0027(17) 0.0067(17) 0.0001(16)
N2 0.020(2) 0.022(2) 0.018(2) 0.000(2) 0.0027(19) -0.0037(19)
C2 0.025(3) 0.042(4) 0.030(3) -0.004(3) 0.013(3) -0.003(3)
O3 0.0245(19) 0.019(2) 0.040(2) 0.0046(19) 0.0134(17) 0.0014(17)
N3 0.022(2) 0.024(3) 0.031(3) 0.000(2) 0.004(2) -0.002(2)
C3 0.024(3) 0.029(3) 0.022(3) 0.004(3) 0.006(2) -0.001(2)
O4 0.026(2) 0.048(3) 0.029(2) -0.008(2) -0.0034(17) -0.004(2)
C4 0.023(3) 0.031(4) 0.033(3) 0.004(3) 0.005(2) -0.010(3)
C5 0.024(3) 0.027(4) 0.037(4) 0.001(3) 0.000(3) -0.011(3)
C6 0.021(3) 0.026(3) 0.028(3) -0.005(3) 0.000(2) -0.002(2)
C7 0.018(2) 0.022(3) 0.019(3) 0.001(2) 0.000(2) -0.002(2)
C8 0.019(3) 0.022(3) 0.023(3) -0.002(2) -0.002(2) -0.003(2)
C9 0.031(3) 0.023(3) 0.032(3) -0.009(3) 0.007(3) 0.001(2)
C10 0.054(4) 0.033(4) 0.038(4) -0.006(3) -0.001(3) -0.002(3)
C11 0.054(4) 0.057(5) 0.038(4) -0.012(4) -0.001(4) -0.010(4)
C12 0.044(4) 0.039(4) 0.057(5) -0.023(4) 0.027(4) -0.020(3)
C13 0.046(4) 0.024(4) 0.059(5) -0.009(3) 0.018(4) -0.004(3)
C14 0.035(3) 0.026(4) 0.044(4) -0.002(3) 0.015(3) 0.000(3)
C15 0.026(3) 0.014(3) 0.026(3) -0.004(2) 0.002(2) 0.001(2)
C16 0.022(2) 0.025(3) 0.017(3) 0.003(3) -0.003(2) 0.001(2)
C17 0.027(3) 0.020(3) 0.022(3) 0.002(2) -0.001(2) 0.002(2)
C18 0.027(3) 0.024(3) 0.026(3) 0.002(3) 0.007(3) 0.010(2)
C19 0.018(3) 0.026(3) 0.026(3) 0.004(3) 0.011(2) 0.001(2)
C20 0.021(3) 0.027(3) 0.018(3) 0.000(3) 0.004(2) 0.002(2)
C21 0.025(3) 0.019(3) 0.033(3) -0.001(3) 0.017(3) -0.003(2)
C22 0.020(3) 0.033(4) 0.031(3) 0.009(3) 0.006(2) -0.005(3)
C23 0.032(3) 0.027(3) 0.023(3) 0.009(3) -0.004(3) -0.010(3)
C24 0.027(3) 0.024(3) 0.019(3) -0.002(2) -0.006(2) -0.006(2)
C25 0.035(3) 0.017(3) 0.027(3) 0.005(3) -0.003(3) -0.006(3)
C26 0.031(3) 0.026(3) 0.027(3) 0.000(3) -0.007(3) 0.003(3)
C27 0.027(3) 0.023(3) 0.032(3) -0.002(3) 0.001(3) 0.000(3)
C28 0.024(3) 0.020(3) 0.025(3) 0.001(2) -0.003(2) -0.001(2)
C29 0.022(2) 0.024(3) 0.020(3) 0.000(2) -0.006(2) -0.001(2)
C30 0.022(3) 0.028(3) 0.028(3) 0.002(3) 0.006(3) 0.000(3)
C31 0.034(3) 0.029(3) 0.035(4) -0.007(3) 0.001(3) 0.000(3)
C32 0.041(4) 0.053(5) 0.026(4) 0.004(3) -0.003(3) 0.009(3)
C33 0.038(4) 0.064(5) 0.044(4) 0.010(4) -0.002(4) 0.011(4)
C34 0.052(4) 0.048(5) 0.045(4) -0.001(4) 0.020(4) 0.023(4)
C35 0.037(4) 0.046(4) 0.028(3) -0.007(3) 0.005(3) 0.009(3)
C36 0.148(11) 0.085(8) 0.081(8) 0.010(6) 0.038(7) 0.004(8)

loop_
_atom_type_symbol
_atom_type_description
_atom_type_scat_dispersion_real
_atom_type_scat_dispersion_imag
_atom_type_scat_source
C C 0.0033 0.0016 'International Tables Vol C Tables 4.2.6.8 and 6.1.1.4'
H H 0.0000 0.0000 'International Tables Vol C Tables 4.2.6.8 and 6.1.1.4'
N N 0.0061 0.0033 'International Tables Vol C Tables 4.2.6.8 and 6.1.1.4'
O O 0.0106 0.0060 'International Tables Vol C Tables 4.2.6.8 and 6.1.1.4'
Cl Cl 0.1484 0.1585 'International Tables Vol C Tables 4.2.6.8 and 6.1.1.4'
S S 0.1246 0.1234 'International Tables Vol C Tables 4.2.6.8 and 6.1.1.4'
I I -0.4742 1.8119 'International Tables Vol C Tables 4.2.6.8 and 6.1.1.4'
Cd Cd -0.8075 1.2024 'International Tables Vol C Tables 4.2.6.8 and 6.1.1.4'

loop_
_geom_angle_atom_site_label_1
_geom_angle_atom_site_label_2
_geom_angle_atom_site_label_3
_geom_angle
N1 Cd1 N2 133.89(15)
N1 Cd1 O2 67.33(14)
N2 Cd1 O2 66.61(12)
N1 Cd1 I2 101.58(11)
N2 Cd1 I2 105.45(10)
O2 Cd1 I2 124.20(9)
N1 Cd1 I1 104.04(10)
N2 Cd1 I1 94.74(10)
O2 Cd1 I1 116.92(9)
I2 Cd1 I1 118.789(19)
O1 S1 N1 117.1(2)
O1 S1 C1 110.3(3)
N1 S1 C1 105.6(3)
O1 S1 C9 109.5(3)
N1 S1 C9 107.4(3)
C1 S1 C9 106.3(3)
C8 N1 S1 115.7(3)
C8 N1 Cd1 118.2(3)
S1 N1 Cd1 122.6(2)
C2 C1 S1 117.4(5)
O4 S2 N3 118.1(2)
O4 S2 C22 110.4(3)
N3 S2 C22 108.1(3)
O4 S2 C30 108.0(3)
N3 S2 C30 105.7(2)
C22 S2 C30 105.9(3)
C7 O2 C15 116.0(4)
C7 O2 Cd1 120.0(3)
C15 O2 Cd1 122.0(3)
C16 N2 C20 116.8(4)
C16 N2 Cd1 119.4(3)
C20 N2 Cd1 122.0(3)
C1 C2 C3 123.8(5)
C28 O3 C21 117.5(4)
C29 N3 S2 119.8(4)
C4 C3 C8 120.1(5)
C4 C3 C2 120.9(5)
C8 C3 C2 118.9(5)
C5 C4 C3 119.9(5)
C4 C5 C6 121.0(5)
C7 C6 C5 119.6(5)
C6 C7 O2 123.5(5)
C6 C7 C8 121.6(5)
O2 C7 C8 114.9(4)
C7 C8 C3 117.5(5)
C7 C8 N1 119.0(4)
C3 C8 N1 123.4(5)
C10 C9 C14 121.9(6)
C10 C9 S1 120.5(5)
C14 C9 S1 117.4(5)
C9 C10 C11 118.8(7)
C12 C11 C10 119.3(7)
C13 C12 C11 122.1(6)
C12 C13 C14 119.2(7)
C9 C14 C13 118.5(6)
O2 C15 C16 109.7(4)
N2 C16 C17 123.5(5)
N2 C16 C15 119.7(4)
C17 C16 C15 116.8(5)
C18 C17 C16 118.0(5)
C19 C18 C17 119.5(5)
C20 C19 C18 118.7(5)
N2 C20 C19 123.3(5)
N2 C20 C21 115.2(4)
C19 C20 C21 121.4(5)
O3 C21 C20 108.2(4)
C23 C22 S2 117.7(4)
C22 C23 C24 124.3(5)
C29 C24 C25 118.7(5)
C29 C24 C23 120.2(5)
C25 C24 C23 121.0(5)
C26 C25 C24 121.3(5)
C25 C26 C27 119.7(5)
C28 C27 C26 120.7(5)
O3 C28 C27 124.9(5)
O3 C28 C29 115.0(5)
C27 C28 C29 120.2(5)
N3 C29 C24 123.4(5)
N3 C29 C28 117.2(5)
C24 C29 C28 119.4(5)
C31 C30 C35 121.3(6)
C31 C30 S2 119.2(4)
C35 C30 S2 119.5(5)
C30 C31 C32 118.9(6)
C33 C32 C31 119.7(6)
C34 C33 C32 121.2(6)
C33 C34 C35 120.3(6)
C34 C35 C30 118.5(6)
Cl1 C36 Cl2 113.5(6)

loop_
_geom_bond_atom_site_label_1
_geom_bond_atom_site_label_2
_geom_bond_distance
I1 Cd1 2.7551(6)
Cd1 N1 2.394(4)
Cd1 N2 2.424(4)
Cd1 O2 2.428(4)
Cd1 I2 2.7316(6)
Cl1 C36 1.733(11)
S1 O1 1.444(4)
S1 N1 1.580(5)
S1 C1 1.724(6)
S1 C9 1.749(6)
N1 C8 1.413(7)
C1 C2 1.330(9)
Cl2 C36 1.753(10)
S2 O4 1.443(4)
S2 N3 1.546(4)
S2 C22 1.733(6)
S2 C30 1.759(6)
O2 C7 1.391(6)
O2 C15 1.425(6)
N2 C16 1.331(7)
N2 C20 1.362(6)
C2 C3 1.451(8)
O3 C28 1.364(6)
O3 C21 1.409(6)
N3 C29 1.390(7)
C3 C4 1.408(8)
C3 C8 1.409(7)
C4 C5 1.355(8)
C5 C6 1.389(7)
C6 C7 1.372(7)
C7 C8 1.401(7)
C9 C10 1.373(8)
C9 C14 1.386(8)
C10 C11 1.388(9)
C11 C12 1.377(10)
C12 C13 1.360(9)
C13 C14 1.398(9)
C15 C16 1.509(7)
C16 C17 1.400(7)
C17 C18 1.381(7)
C18 C19 1.378(8)
C19 C20 1.373(7)
C20 C21 1.508(8)
C22 C23 1.348(8)
C23 C24 1.421(7)
C24 C29 1.412(8)
C24 C25 1.419(8)
C25 C26 1.366(7)
C26 C27 1.408(8)
C27 C28 1.379(8)
C28 C29 1.416(7)
C30 C31 1.378(8)
C30 C35 1.387(8)
C31 C32 1.387(8)
C32 C33 1.369(9)
C33 C34 1.360(9)
C34 C35 1.384(9)

loop_
_geom_torsion_atom_site_label_1
_geom_torsion_atom_site_label_2
_geom_torsion_atom_site_label_3
_geom_torsion_atom_site_label_4
_geom_torsion
O1 S1 N1 C8 -80.5(4)
C1 S1 N1 C8 42.8(4)
C9 S1 N1 C8 156.0(4)
O1 S1 N1 Cd1 78.4(3)
C1 S1 N1 Cd1 -158.4(3)
C9 S1 N1 Cd1 -45.2(3)
N2 Cd1 N1 C8 2.9(4)
O2 Cd1 N1 C8 5.6(3)
I2 Cd1 N1 C8 128.0(3)
I1 Cd1 N1 C8 -108.1(3)
N2 Cd1 N1 S1 -155.4(2)
O2 Cd1 N1 S1 -152.8(3)
I2 Cd1 N1 S1 -30.3(3)
I1 Cd1 N1 S1 93.6(3)
O1 S1 C1 C2 93.6(5)
N1 S1 C1 C2 -33.9(6)
C9 S1 C1 C2 -147.8(5)
N1 Cd1 O2 C7 -5.1(3)
N2 Cd1 O2 C7 172.8(4)
I2 Cd1 O2 C7 -93.9(3)
I1 Cd1 O2 C7 89.7(3)
N1 Cd1 O2 C15 -168.7(4)
N2 Cd1 O2 C15 9.2(3)
I2 Cd1 O2 C15 102.5(3)
I1 Cd1 O2 C15 -74.0(4)
N1 Cd1 N2 C16 -11.5(5)
O2 Cd1 N2 C16 -14.2(3)
I2 Cd1 N2 C16 -135.2(4)
I1 Cd1 N2 C16 103.2(4)
N1 Cd1 N2 C20 -175.6(3)
O2 Cd1 N2 C20 -178.3(4)
I2 Cd1 N2 C20 60.6(4)
I1 Cd1 N2 C20 -61.0(4)
S1 C1 C2 C3 7.8(9)
O4 S2 N3 C29 -97.0(4)
C22 S2 N3 C29 29.1(5)
C30 S2 N3 C29 142.1(4)
C1 C2 C3 C4 -168.1(6)
C1 C2 C3 C8 12.8(9)
C8 C3 C4 C5 -1.1(8)
C2 C3 C4 C5 179.8(5)
C3 C4 C5 C6 4.0(9)
C4 C5 C6 C7 -1.9(8)
C5 C6 C7 O2 179.3(5)
C5 C6 C7 C8 -3.3(8)
C15 O2 C7 C6 -13.9(7)
Cd1 O2 C7 C6 -178.5(4)
C15 O2 C7 C8 168.5(4)
Cd1 O2 C7 C8 3.9(6)
C6 C7 C8 C3 6.0(8)
O2 C7 C8 C3 -176.4(4)
C6 C7 C8 N1 -176.3(5)
O2 C7 C8 N1 1.4(7)
C4 C3 C8 C7 -3.7(8)
C2 C3 C8 C7 175.3(5)
C4 C3 C8 N1 178.6(5)
C2 C3 C8 N1 -2.3(8)
S1 N1 C8 C7 153.7(4)
Cd1 N1 C8 C7 -6.1(6)
S1 N1 C8 C3 -28.6(7)
Cd1 N1 C8 C3 171.5(4)
O1 S1 C9 C10 174.4(5)
N1 S1 C9 C10 -57.4(5)
C1 S1 C9 C10 55.3(6)
O1 S1 C9 C14 -1.4(5)
N1 S1 C9 C14 126.7(4)
C1 S1 C9 C14 -120.5(5)
C14 C9 C10 C11 0.1(9)
S1 C9 C10 C11 -175.5(5)
C9 C10 C11 C12 0.1(10)
C10 C11 C12 C13 -0.3(10)
C11 C12 C13 C14 0.3(9)
C10 C9 C14 C13 -0.1(9)
S1 C9 C14 C13 175.7(4)
C12 C13 C14 C9 -0.1(9)
C7 O2 C15 C16 -168.3(4)
Cd1 O2 C15 C16 -4.0(5)
C20 N2 C16 C17 2.1(8)
Cd1 N2 C16 C17 -162.9(4)
C20 N2 C16 C15 -176.7(5)
Cd1 N2 C16 C15 18.3(6)
O2 C15 C16 N2 -9.2(7)
O2 C15 C16 C17 171.9(4)
N2 C16 C17 C18 0.7(8)
C15 C16 C17 C18 179.6(5)
C16 C17 C18 C19 -1.8(8)
C17 C18 C19 C20 0.1(8)
C16 N2 C20 C19 -3.9(8)
Cd1 N2 C20 C19 160.6(4)
C16 N2 C20 C21 172.5(5)
Cd1 N2 C20 C21 -22.9(6)
C18 C19 C20 N2 2.9(8)
C18 C19 C20 C21 -173.4(5)
C28 O3 C21 C20 171.8(5)
N2 C20 C21 O3 -170.2(4)
C19 C20 C21 O3 6.3(7)
O4 S2 C22 C23 109.5(5)
N3 S2 C22 C23 -20.9(5)
C30 S2 C22 C23 -133.8(5)
S2 C22 C23 C24 4.0(8)
C22 C23 C24 C29 7.5(8)
C22 C23 C24 C25 -173.9(5)
C29 C24 C25 C26 -2.4(8)
C23 C24 C25 C26 178.9(5)
C24 C25 C26 C27 1.5(8)
C25 C26 C27 C28 0.8(8)
C21 O3 C28 C27 0.7(8)
C21 O3 C28 C29 -179.3(5)
C26 C27 C28 O3 177.7(5)
C26 C27 C28 C29 -2.3(8)
S2 N3 C29 C24 -21.7(7)
S2 N3 C29 C28 159.7(4)
C25 C24 C29 N3 -177.7(5)
C23 C24 C29 N3 1.0(8)
C25 C24 C29 C28 0.9(8)
C23 C24 C29 C28 179.6(5)
O3 C28 C29 N3 0.1(7)
C27 C28 C29 N3 -180.0(5)
O3 C28 C29 C24 -178.6(5)
C27 C28 C29 C24 1.4(8)
O4 S2 C30 C31 -174.1(4)
N3 S2 C30 C31 -46.8(5)
C22 S2 C30 C31 67.7(5)
O4 S2 C30 C35 7.9(6)
N3 S2 C30 C35 135.1(5)
C22 S2 C30 C35 -110.4(5)
C35 C30 C31 C32 1.4(9)
S2 C30 C31 C32 -176.6(5)
C30 C31 C32 C33 0.2(10)
C31 C32 C33 C34 -1.5(11)
C32 C33 C34 C35 1.2(11)
C33 C34 C35 C30 0.3(11)
C31 C30 C35 C34 -1.6(9)
S2 C30 C35 C34 176.4(5)
